data_1505827
loop_
_publ_author_name
'Kusama, Hiroyuki'
'Miyashita, Yuichi'
'Takaya, Jun'
'Iwasawa, Nobuharu'

_publ_section_title
;
 Pt(II)- or Au(III)-catalyzed [3+2] cycloaddition of metal-containing
 azomethine ylides: highly efficient synthesis of the mitosene skeleton.
;
_journal_issue 2
_journal_name_full 'Organic letters'
_journal_page_first 289
_journal_page_last 292
_journal_paper_doi 10.1021/ol052610f
_journal_volume 8
_journal_year 2006
_chemical_formula_moiety 'C27 H33 N O '
_chemical_formula_sum 'C27 H33 N O'
_chemical_formula_weight 387.56
_space_group_IT_number 14
_symmetry_cell_setting monoclinic
_symmetry_Int_Tables_number 14
_symmetry_space_group_name_Hall '-P 2yn'
_symmetry_space_group_name_H-M 'P 1 21/n 1'
_cell_angle_alpha 90
_cell_angle_beta 93.70(6)
_cell_angle_gamma 90
_cell_formula_units_Z 4
_cell_length_a 10.73(1)
_cell_length_b 12.94(2)
_cell_length_c 16.36(2)
_cell_measurement_temperature 223.2
_cell_volume 2267(5)
_computing_cell_refinement PROCESS-AUTO
_computing_data_collection PROCESS-AUTO
_computing_data_reduction 'teXsan Ver. 1.11'
_computing_publication_material 'teXsan Ver. 1.11'
_computing_structure_refinement 'teXsan Ver. 1.10'
_computing_structure_solution SIR97
_diffrn_measured_fraction_theta_full 0.9948
_diffrn_measured_fraction_theta_max 0.9948
_diffrn_measurement_device_type 'Rigaku RAXIS-RAPID Imaging Plate'
_diffrn_measurement_method \w
_diffrn_radiation_type 'Mo K\a'
_diffrn_radiation_wavelength 0.7107
_diffrn_reflns_av_R_equivalents 0.021
_diffrn_reflns_limit_h_max 13
_diffrn_reflns_limit_h_min -12
_diffrn_reflns_limit_k_max 16
_diffrn_reflns_limit_k_min -16
_diffrn_reflns_limit_l_max 21
_diffrn_reflns_limit_l_min -21
_diffrn_reflns_number 22119
_diffrn_reflns_theta_full 27.48
_diffrn_reflns_theta_max 27.48
_exptl_absorpt_coefficient_mu 0.068
_exptl_absorpt_correction_T_max 0.987
_exptl_absorpt_correction_T_min 0.987
_exptl_absorpt_correction_type none
_exptl_crystal_colour colorless
_exptl_crystal_density_diffrn 1.136
_exptl_crystal_density_method 'not measured'
_exptl_crystal_description unknown
_exptl_crystal_size_max 0.300
_exptl_crystal_size_mid 0.300
_exptl_crystal_size_min 0.200
_refine_diff_density_max 0.46
_refine_diff_density_min -0.30
_refine_ls_extinction_method none
_refine_ls_goodness_of_fit_ref 0.919
_refine_ls_hydrogen_treatment noref
_refine_ls_number_parameters 262
_refine_ls_number_reflns 3615
_refine_ls_R_factor_gt 0.0564
_refine_ls_shift/su_max 0.1462
_refine_ls_structure_factor_coef Fsqd
_refine_ls_weighting_details 'w = 1/[\s^2^(Fo^2^) + (0.17400(Max(Fo^2^,0) + 2Fc^2^)/3)^2^]'
_refine_ls_weighting_scheme calc
_refine_ls_wR_factor_ref 0.1899
_reflns_number_gt 3420
_reflns_number_total 5159
_reflns_threshold_expression F^2^>2.0\s(F^2^)
_cod_data_source_file ol052610fsi20051028_035601.cif
_cod_data_source_block miyashita
_cod_original_cell_volume 2266(5)
_cod_original_formula_sum 'C27 H33 N O '
_cod_database_code 1505827

loop_
_symmetry_equiv_pos_as_xyz
x,y,z
1/2-x,1/2+y,1/2-z
-x,-y,-z
1/2+x,1/2-y,1/2+z

loop_
_atom_site_label
_atom_site_type_symbol
_atom_site_fract_x
_atom_site_fract_y
_atom_site_fract_z
_atom_site_U_iso_or_equiv
_atom_site_adp_type
_atom_site_occupancy
_atom_site_calc_flag
O(1) O 0.5956(1) 0.0978(1) 0.69566(8) 0.0414(4) Uani 1.00 d
N(2) N 0.2886(2) 0.1249(1) 0.6518(1) 0.0470(5) Uani 1.00 d
C(1) C 0.2716(2) 0.0412(2) 0.7099(1) 0.0517(6) Uani 1.00 d
C(2) C 0.4051(2) 0.0019(2) 0.7260(2) 0.0727(8) Uani 1.00 d
C(3) C 0.4876(2) 0.0483(2) 0.6594(1) 0.0449(5) Uani 1.00 d
C(4) C 0.4037(2) 0.1293(1) 0.6198(1) 0.0406(5) Uani 1.00 d
C(5) C 0.4092(2) 0.2105(1) 0.5660(1) 0.0393(5) Uani 1.00 d
C(6) C 0.2886(2) 0.2598(1) 0.5664(1) 0.0421(5) Uani 1.00 d
C(7) C 0.2360(2) 0.3480(2) 0.5283(1) 0.0553(6) Uani 1.00 d
C(8) C 0.1177(3) 0.3762(2) 0.5443(2) 0.0706(8) Uani 1.00 d
C(9) C 0.0465(2) 0.3196(2) 0.5972(2) 0.0734(8) Uani 1.00 d
C(10) C 0.0938(2) 0.2318(2) 0.6364(1) 0.0606(7) Uani 1.00 d
C(11) C 0.2160(2) 0.2039(2) 0.6205(1) 0.0457(5) Uani 1.00 d
C(12) C 0.1786(2) -0.0394(1) 0.6783(1) 0.0386(5) Uani 1.00 d
C(13) C 0.1398(2) -0.0489(2) 0.5956(1) 0.0466(5) Uani 1.00 d
C(14) C 0.0584(2) -0.1265(2) 0.5697(1) 0.0570(6) Uani 1.00 d
C(15) C 0.0138(2) -0.1948(2) 0.6251(2) 0.0639(7) Uani 1.00 d
C(16) C 0.0501(2) -0.1858(2) 0.7074(2) 0.0614(7) Uani 1.00 d
C(17) C 0.1316(2) -0.1081(2) 0.7340(1) 0.0492(6) Uani 1.00 d
C(18) C 0.7123(2) 0.0415(2) 0.7030(1) 0.0474(5) Uani 1.00 d
C(19) C 0.7621(3) 0.0265(3) 0.6190(2) 0.089(1) Uani 1.00 d
C(20) C 0.7971(3) 0.1097(3) 0.7551(2) 0.089(1) Uani 1.00 d
C(21) C 0.6981(3) -0.0626(2) 0.7440(2) 0.0665(7) Uani 1.00 d
C(22) C 0.5227(2) 0.2412(2) 0.5228(1) 0.0424(5) Uani 1.00 d
C(23) C 0.5876(2) 0.3361(2) 0.5616(1) 0.0488(6) Uani 1.00 d
C(24) C 0.7058(2) 0.3630(2) 0.5196(1) 0.0628(7) Uani 1.00 d
C(25) C 0.6824(3) 0.3761(2) 0.4276(1) 0.0692(8) Uani 1.00 d
C(26) C 0.6181(3) 0.2832(2) 0.3896(1) 0.0668(8) Uani 1.00 d
C(27) C 0.4985(2) 0.2568(2) 0.4308(1) 0.0561(6) Uani 1.00 d
H(1) H 0.2424 0.0716 0.7615 0.0597 Uiso 1.00 calc
H(2) H 0.4378 0.0235 0.7822 0.0882 Uiso 1.00 calc
H(3) H 0.4055 -0.0749 0.7237 0.0882 Uiso 1.00 calc
H(4) H 0.5098 -0.0043 0.6191 0.0546 Uiso 1.00 calc
H(5) H 0.2845 0.3883 0.4898 0.0671 Uiso 1.00 calc
H(6) H 0.0805 0.4393 0.5171 0.0845 Uiso 1.00 calc
H(7) H -0.0398 0.3431 0.6084 0.0861 Uiso 1.00 calc
H(8) H 0.0436 0.1899 0.6735 0.0750 Uiso 1.00 calc
H(9) H 0.1725 0.0010 0.5555 0.0579 Uiso 1.00 calc
H(10) H 0.0292 -0.1309 0.5100 0.0685 Uiso 1.00 calc
H(11) H -0.0434 -0.2520 0.6062 0.0775 Uiso 1.00 calc
H(12) H 0.0174 -0.2348 0.7475 0.0731 Uiso 1.00 calc
H(13) H 0.1585 -0.1023 0.7932 0.0593 Uiso 1.00 calc
H(14) H 0.8422 -0.0127 0.6240 0.1126 Uiso 1.00 calc
H(15) H 0.7009 -0.0143 0.5833 0.1126 Uiso 1.00 calc
H(16) H 0.7760 0.0938 0.5929 0.1126 Uiso 1.00 calc
H(17) H 0.8797 0.0766 0.7648 0.1068 Uiso 1.00 calc
H(18) H 0.8052 0.1773 0.7292 0.1068 Uiso 1.00 calc
H(19) H 0.7600 0.1192 0.8097 0.1068 Uiso 1.00 calc
H(20) H 0.6693 -0.0520 0.8000 0.0811 Uiso 1.00 calc
H(21) H 0.6354 -0.1050 0.7119 0.0811 Uiso 1.00 calc
H(22) H 0.7790 -0.0994 0.7481 0.0811 Uiso 1.00 calc
H(23) H 0.5833 0.1835 0.5299 0.0516 Uiso 1.00 calc
H(24) H 0.5291 0.3959 0.5569 0.0598 Uiso 1.00 calc
H(25) H 0.6094 0.3224 0.6204 0.0598 Uiso 1.00 calc
H(26) H 0.7416 0.4281 0.5429 0.0771 Uiso 1.00 calc
H(27) H 0.7674 0.3066 0.5290 0.0771 Uiso 1.00 calc
H(28) H 0.6276 0.4386 0.4169 0.0851 Uiso 1.00 calc
H(29) H 0.7625 0.3889 0.4022 0.0851 Uiso 1.00 calc
H(30) H 0.5979 0.2965 0.3299 0.0795 Uiso 1.00 calc
H(31) H 0.6762 0.2234 0.3948 0.0795 Uiso 1.00 calc
H(32) H 0.4620 0.1930 0.4057 0.0698 Uiso 1.00 calc
H(33) H 0.4382 0.3146 0.4206 0.0698 Uiso 1.00 calc

loop_
_atom_site_aniso_label
_atom_site_aniso_U_11
_atom_site_aniso_U_22
_atom_site_aniso_U_33
_atom_site_aniso_U_12
_atom_site_aniso_U_13
_atom_site_aniso_U_23
O(1) 0.0317(7) 0.0444(8) 0.0476(7) 0.0016(5) 0.0003(6) -0.0051(5)
N(2) 0.0358(9) 0.0499(10) 0.0550(9) -0.0054(7) 0.0008(7) 0.0083(7)
C(1) 0.048(1) 0.066(1) 0.0408(9) -0.016(1) -0.0013(9) 0.0075(9)
C(2) 0.047(1) 0.093(2) 0.076(2) -0.017(1) -0.012(1) 0.039(1)
C(3) 0.043(1) 0.041(1) 0.049(1) -0.0037(8) -0.0112(9) 0.0036(8)
C(4) 0.0356(10) 0.040(1) 0.0461(9) -0.0039(8) -0.0019(8) -0.0001(8)
C(5) 0.039(1) 0.0372(10) 0.0404(9) 0.0002(8) -0.0036(7) -0.0011(7)
C(6) 0.041(1) 0.0382(10) 0.0459(9) 0.0008(8) -0.0076(8) -0.0060(8)
C(7) 0.058(1) 0.041(1) 0.064(1) 0.0133(10) -0.014(1) -0.0058(9)
C(8) 0.067(2) 0.059(1) 0.083(2) 0.023(1) -0.019(1) -0.017(1)
C(9) 0.044(1) 0.084(2) 0.089(2) 0.024(1) -0.015(1) -0.042(2)
C(10) 0.040(1) 0.078(2) 0.063(1) 0.001(1) -0.0010(10) -0.026(1)
C(11) 0.037(1) 0.050(1) 0.050(1) 0.0001(9) -0.0057(8) -0.0102(9)
C(12) 0.0343(10) 0.047(1) 0.0356(8) 0.0008(8) 0.0069(7) 0.0014(7)
C(13) 0.045(1) 0.057(1) 0.0381(9) 0.0013(9) 0.0056(8) -0.0014(8)
C(14) 0.053(1) 0.061(1) 0.056(1) 0.004(1) -0.007(1) -0.015(1)
C(15) 0.049(1) 0.049(1) 0.093(2) -0.004(1) -0.001(1) -0.013(1)
C(16) 0.058(1) 0.048(1) 0.080(2) -0.005(1) 0.017(1) 0.013(1)
C(17) 0.053(1) 0.052(1) 0.0437(10) -0.0018(9) 0.0100(9) 0.0092(8)
C(18) 0.036(1) 0.057(1) 0.049(1) 0.0073(9) 0.0016(8) 0.0095(9)
C(19) 0.076(2) 0.120(3) 0.075(2) 0.048(2) 0.035(1) 0.031(2)
C(20) 0.047(2) 0.092(2) 0.124(3) -0.010(1) -0.022(2) -0.003(2)
C(21) 0.059(1) 0.069(2) 0.070(1) 0.008(1) -0.012(1) 0.021(1)
C(22) 0.045(1) 0.042(1) 0.0403(9) 0.0012(8) 0.0001(8) 0.0034(8)
C(23) 0.050(1) 0.055(1) 0.0410(9) -0.0102(10) -0.0022(8) 0.0005(9)
C(24) 0.058(1) 0.074(2) 0.055(1) -0.019(1) -0.003(1) 0.013(1)
C(25) 0.074(2) 0.080(2) 0.055(1) -0.014(1) 0.012(1) 0.015(1)
C(26) 0.072(2) 0.088(2) 0.041(1) -0.002(1) 0.010(1) 0.003(1)
C(27) 0.066(1) 0.062(1) 0.0399(10) -0.008(1) -0.0011(10) -0.0045(9)

loop_
_atom_type_symbol
_atom_type_description
_atom_type_scat_dispersion_real
_atom_type_scat_dispersion_imag
_atom_type_scat_source
O O 0.011 0.006
;International Tables for Crystallography
(1992, Vol. C, Tables 4.2.6.8 and 6.1.1.1)
;
N N 0.006 0.003
;International Tables for Crystallography
(1992, Vol. C, Tables 4.2.6.8 and 6.1.1.1)
;
C C 0.003 0.002
;International Tables for Crystallography
(1992, Vol. C, Tables 4.2.6.8 and 6.1.1.1)
;
H H 0.000 0.000
;International Tables for Crystallography
(1992, Vol. C, Table 6.1.1.2)
;
